data_4331729
loop_
_publ_author_name
'Michihiro Nishikawa'
'Kuniharu Nomoto'
'Shoko Kume'
'Hiroshi Nishihara'

_publ_contact_author_address '7-3-1, Hongo, Bunkyo-ku, Tokyo, 113-0033, Japan'
_publ_contact_author_email nisihara@chem.s.u-tokyo.ac.jp
_publ_contact_author_fax 81-3-5841-4489
_publ_contact_author_name 'Hiroshi Nishihara'
_publ_contact_author_phone 81-3-5841-4348
_publ_section_title
;
 Solvated-Ion-Pairing-Sensitive Molecular Bistability Based on
 Copper(I)-Coordinated Pyrimidine Ring Rotation
;
_journal_name_full 'Inorganic Chemistry'
_journal_page_first 369
_journal_page_last 380
_journal_paper_doi 10.1021/ic302141z
_journal_volume 52
_journal_year 2013
_chemical_formula_sum 'C79 H58 B Cu F20 N3 O P2'
_chemical_formula_weight 1581.57
_space_group_IT_number 2
_symmetry_cell_setting triclinic
_symmetry_space_group_name_Hall '-P 1'
_symmetry_space_group_name_H-M 'P -1'
_audit_creation_date 2009-08-24T15:09:36-00:00
_audit_creation_method 'WinGX routine CIF_UPDATE'
_cell_angle_alpha 78.530(10)
_cell_angle_beta 84.282(12)
_cell_angle_gamma 67.436(9)
_cell_formula_units_Z 2
_cell_length_a 12.822(3)
_cell_length_b 15.851(4)
_cell_length_c 19.419(5)
_cell_measurement_reflns_used 6851
_cell_measurement_temperature 113(2)
_cell_measurement_theta_max 27.4797
_cell_measurement_theta_min 3.0986
_cell_volume 3570.7(16)
_computing_cell_refinement 'CrystalClear (Rigaku/MSC Inc., 2006)'
_computing_data_collection 'CrystalClear (Rigaku/MSC Inc., 2006)'
_computing_data_reduction 'CrystalClear (Rigaku/MSC Inc., 2006)'
_computing_structure_refinement 'SHELXL-97 (Sheldrick, 1997)'
_computing_structure_solution
;
        ????
;
_diffrn_ambient_temperature 113(2)
_diffrn_detector_area_resol_mean 28.5714
_diffrn_measured_fraction_theta_full 0.958
_diffrn_measured_fraction_theta_max 0.958
_diffrn_measurement_device
;
        Saturn724 (4x4 bin mode)
;
_diffrn_measurement_method dtprofit.ref
_diffrn_radiation_type MoK\a
_diffrn_radiation_wavelength 0.7107
_diffrn_reflns_av_R_equivalents 0.0541
_diffrn_reflns_limit_h_max 16
_diffrn_reflns_limit_h_min -16
_diffrn_reflns_limit_k_max 20
_diffrn_reflns_limit_k_min -14
_diffrn_reflns_limit_l_max 25
_diffrn_reflns_limit_l_min -25
_diffrn_reflns_number 28309
_diffrn_reflns_theta_full 27.46
_diffrn_reflns_theta_max 27.46
_diffrn_reflns_theta_min 3.1
_exptl_absorpt_coefficient_mu 0.452
_exptl_absorpt_correction_T_max 0.9739
_exptl_absorpt_correction_T_min 0.933
_exptl_absorpt_correction_type multi-scan
_exptl_crystal_colour Yellow
_exptl_crystal_density_diffrn 1.471
_exptl_crystal_description Block
_exptl_crystal_F_000 1610
_exptl_crystal_size_max 0.2
_exptl_crystal_size_mid 0.05
_exptl_crystal_size_min 0.05
_refine_diff_density_max 0.937
_refine_diff_density_min -0.811
_refine_ls_extinction_method none
_refine_ls_goodness_of_fit_ref 1.101
_refine_ls_hydrogen_treatment constr
_refine_ls_matrix_type full
_refine_ls_number_parameters 964
_refine_ls_number_reflns 15651
_refine_ls_number_restraints 0
_refine_ls_restrained_S_all 1.101
_refine_ls_R_factor_gt 0.09
_refine_ls_shift/su_max 0.012
_refine_ls_structure_factor_coef Fsqd
_refine_ls_weighting_details 'calc w=1/[\s^2^(Fo^2^)+(0.0537P)^2^+8.3914P] where P=(Fo^2^+2Fc^2^)/3'
_refine_ls_weighting_scheme calc
_refine_ls_wR_factor_ref 0.2046
_reflns_number_gt 10189
_reflns_number_total 15651
_reflns_threshold_expression >2sigma(I)
_cod_data_source_file ic302141z_si_002_2.cif
_cod_data_source_block 1B(C6F5)4
_cod_original_cell_volume 3570.5(15)
_cod_database_code 4331729

loop_
_symmetry_equiv_pos_as_xyz
'x, y, z'
'-x, -y, -z'

loop_
_atom_site_label
_atom_site_type_symbol
_atom_site_fract_x
_atom_site_fract_y
_atom_site_fract_z
_atom_site_U_iso_or_equiv
_atom_site_adp_type
_atom_site_occupancy
_atom_site_calc_flag
_atom_site_refinement_flags
B1 B 0.5267(5) -0.0479(4) 0.2435(3) 0.0251(12) Uani 1 d .
C1 C 1.1774(7) 0.5894(7) 0.2980(5) 0.091(3) Uani 1 d .
H1A H 1.2493 0.5427 0.2855 0.136 Uiso 1 calc R
H1B H 1.1701 0.5844 0.3493 0.136 Uiso 1 calc R
H1C H 1.1753 0.6515 0.2767 0.136 Uiso 1 calc R
C2 C 1.0809(6) 0.5735(6) 0.2713(4) 0.0539(18) Uani 1 d .
C3 C 0.9678(6) 0.6278(5) 0.2805(3) 0.0516(17) Uani 1 d .
H3 H 0.9459 0.6797 0.3038 0.062 Uiso 1 calc R
C4 C 0.8876(5) 0.6035(4) 0.2545(3) 0.0383(14) Uani 1 d .
H4 H 0.8095 0.6393 0.26 0.046 Uiso 1 calc R
C5 C 1.0309(4) 0.4831(4) 0.2141(3) 0.0283(11) Uani 1 d .
C6 C 1.0637(4) 0.4018(4) 0.1790(3) 0.0307(12) Uani 1 d .
C7 C 1.1723(5) 0.3598(4) 0.1502(4) 0.0471(16) Uani 1 d .
H7 H 1.23 0.3828 0.1526 0.057 Uiso 1 calc R
C8 C 1.1929(5) 0.2834(4) 0.1181(4) 0.0534(18) Uani 1 d .
H8 H 1.2654 0.2536 0.0981 0.064 Uiso 1 calc R
C9 C 1.1086(6) 0.2517(4) 0.1154(4) 0.0539(18) Uani 1 d .
H9 H 1.1224 0.1995 0.0937 0.065 Uiso 1 calc R
C10 C 1.0054(5) 0.2947(4) 0.1436(3) 0.0402(14) Uani 1 d .
H10 H 0.9477 0.2715 0.142 0.048 Uiso 1 calc R
C11 C 0.8348(4) 0.4120(3) 0.3794(3) 0.0271(11) Uani 1 d .
C12 C 0.7854(5) 0.4625(4) 0.4323(3) 0.0333(12) Uani 1 d .
H12 H 0.7065 0.4979 0.4319 0.04 Uiso 1 calc R
C13 C 0.8493(5) 0.4626(4) 0.4866(3) 0.0426(15) Uani 1 d .
H13 H 0.8141 0.4974 0.5228 0.051 Uiso 1 calc R
C14 C 0.9639(5) 0.4117(4) 0.4872(3) 0.0404(14) Uani 1 d .
H14 H 1.0074 0.4101 0.5246 0.048 Uiso 1 calc R
C15 C 1.0158(5) 0.3628(4) 0.4336(3) 0.0424(15) Uani 1 d .
H15 H 1.0949 0.328 0.4342 0.051 Uiso 1 calc R
C16 C 0.9528(4) 0.3643(4) 0.3791(3) 0.0341(13) Uani 1 d .
H16 H 0.9894 0.333 0.3413 0.041 Uiso 1 calc R
C17 C 0.6116(4) 0.4642(3) 0.3361(3) 0.0255(11) Uani 1 d .
C18 C 0.5524(5) 0.5565(4) 0.3090(3) 0.0338(13) Uani 1 d .
H18 H 0.5829 0.5871 0.27 0.041 Uiso 1 calc R
C19 C 0.4475(5) 0.6049(4) 0.3388(4) 0.0489(17) Uani 1 d .
H19 H 0.408 0.6686 0.3203 0.059 Uiso 1 calc R
C20 C 0.4014(5) 0.5616(4) 0.3942(3) 0.0449(15) Uani 1 d .
H20 H 0.3314 0.5954 0.4151 0.054 Uiso 1 calc R
C21 C 0.4577(5) 0.4677(4) 0.4197(3) 0.0473(16) Uani 1 d .
H21 H 0.4247 0.4367 0.4569 0.057 Uiso 1 calc R
C22 C 0.5623(4) 0.4190(4) 0.3908(3) 0.0342(13) Uani 1 d .
H22 H 0.6004 0.3549 0.4083 0.041 Uiso 1 calc R
C23 C 0.7795(4) 0.2872(3) 0.3164(3) 0.0264(11) Uani 1 d .
C24 C 0.7643(4) 0.2524(3) 0.2591(3) 0.0237(10) Uani 1 d .
C25 C 0.7872(4) 0.1588(4) 0.2626(3) 0.0319(12) Uani 1 d .
H25 H 0.7772 0.1372 0.2225 0.038 Uiso 1 calc R
C26 C 0.8244(5) 0.0971(4) 0.3238(3) 0.0376(13) Uani 1 d .
H26 H 0.8394 0.033 0.3263 0.045 Uiso 1 calc R
C27 C 0.8396(5) 0.1296(4) 0.3820(3) 0.0383(14) Uani 1 d .
H27 H 0.8653 0.0872 0.4244 0.046 Uiso 1 calc R
C28 C 0.8176(5) 0.2237(4) 0.3789(3) 0.0329(12) Uani 1 d .
H28 H 0.8285 0.2448 0.4191 0.04 Uiso 1 calc R
C29 C 0.6165(4) 0.3687(3) 0.1890(3) 0.0226(10) Uani 1 d .
C30 C 0.5325(4) 0.3403(4) 0.2236(3) 0.0295(12) Uani 1 d .
H30 H 0.5515 0.2819 0.254 0.035 Uiso 1 calc R
C31 C 0.4206(5) 0.3982(4) 0.2133(3) 0.0349(13) Uani 1 d .
H31 H 0.3624 0.3799 0.2375 0.042 Uiso 1 calc R
C32 C 0.3931(4) 0.4819(4) 0.1682(3) 0.0338(13) Uani 1 d .
H32 H 0.3159 0.5201 0.1604 0.041 Uiso 1 calc R
C33 C 0.4775(4) 0.5113(3) 0.1339(3) 0.0266(11) Uani 1 d .
H33 H 0.4576 0.5701 0.1039 0.032 Uiso 1 calc R
C34 C 0.5918(4) 0.4541(3) 0.1435(3) 0.0229(10) Uani 1 d .
C35 C 0.7754(4) 0.4241(3) 0.0398(3) 0.0269(11) Uani 1 d .
C36 C 0.7385(5) 0.3607(4) 0.0209(3) 0.0318(12) Uani 1 d .
H36 H 0.6749 0.3505 0.0447 0.038 Uiso 1 calc R
C37 C 0.7945(5) 0.3115(4) -0.0330(3) 0.0392(14) Uani 1 d .
H37 H 0.7689 0.2679 -0.0456 0.047 Uiso 1 calc R
C38 C 0.8874(5) 0.3267(4) -0.0679(3) 0.0440(15) Uani 1 d .
H38 H 0.9255 0.2938 -0.1046 0.053 Uiso 1 calc R
C39 C 0.9240(5) 0.3898(4) -0.0489(3) 0.0405(14) Uani 1 d .
H39 H 0.9879 0.3999 -0.0726 0.049 Uiso 1 calc R
C40 C 0.8693(4) 0.4385(4) 0.0038(3) 0.0314(12) Uani 1 d .
H40 H 0.8952 0.4822 0.016 0.038 Uiso 1 calc R
C41 C 0.6402(4) 0.6072(3) 0.0604(3) 0.0237(10) Uani 1 d .
C42 C 0.5815(4) 0.6216(3) 0.0000(3) 0.0278(11) Uani 1 d .
H42 H 0.5786 0.5701 -0.0166 0.033 Uiso 1 calc R
C43 C 0.5272(4) 0.7108(3) -0.0362(3) 0.0294(11) Uani 1 d .
H43 H 0.4864 0.7205 -0.0771 0.035 Uiso 1 calc R
C44 C 0.5327(4) 0.7862(4) -0.0122(3) 0.0312(12) Uani 1 d .
H44 H 0.4937 0.8475 -0.036 0.037 Uiso 1 calc R
C45 C 0.5948(5) 0.7717(4) 0.0462(3) 0.0342(13) Uani 1 d .
H45 H 0.6008 0.823 0.0613 0.041 Uiso 1 calc R
C46 C 0.6482(4) 0.6829(3) 0.0827(3) 0.0284(11) Uani 1 d .
H46 H 0.6904 0.6735 0.123 0.034 Uiso 1 calc R
C47 C 0.6307(4) -0.0357(3) 0.1897(2) 0.0226(10) Uani 1 d .
C48 C 0.7074(4) -0.1131(4) 0.1653(3) 0.0285(11) Uani 1 d .
C49 C 0.7953(5) -0.1127(4) 0.1185(3) 0.0376(14) Uani 1 d .
C50 C 0.8120(4) -0.0310(4) 0.0923(3) 0.0354(13) Uani 1 d .
C51 C 0.7377(5) 0.0482(4) 0.1141(3) 0.0301(12) Uani 1 d .
C52 C 0.6490(4) 0.0451(4) 0.1609(3) 0.0260(11) Uani 1 d .
C53 C 0.4519(4) -0.0744(3) 0.1924(3) 0.0255(11) Uani 1 d .
C54 C 0.3955(4) -0.0076(3) 0.1372(3) 0.0257(11) Uani 1 d .
C55 C 0.3312(4) -0.0204(3) 0.0907(3) 0.0278(11) Uani 1 d .
C56 C 0.3203(5) -0.1050(4) 0.0976(3) 0.0325(12) Uani 1 d .
C57 C 0.3773(5) -0.1744(4) 0.1498(3) 0.0348(13) Uani 1 d .
C58 C 0.4422(5) -0.1587(3) 0.1952(3) 0.0310(12) Uani 1 d .
C59 C 0.5716(4) -0.1270(3) 0.3147(3) 0.0274(11) Uani 1 d .
C60 C 0.6815(5) -0.1676(4) 0.3397(3) 0.0341(13) Uani 1 d .
C61 C 0.7121(5) -0.2316(4) 0.4006(3) 0.0381(14) Uani 1 d .
C62 C 0.6329(6) -0.2578(4) 0.4420(3) 0.0403(14) Uani 1 d .
C63 C 0.5221(5) -0.2191(4) 0.4212(3) 0.0359(13) Uani 1 d .
C64 C 0.4951(5) -0.1552(4) 0.3590(3) 0.0301(12) Uani 1 d .
C65 C 0.4505(4) 0.0475(3) 0.2763(3) 0.0243(10) Uani 1 d .
C66 C 0.5058(4) 0.0860(3) 0.3118(2) 0.0249(11) Uani 1 d .
C67 C 0.4535(5) 0.1633(4) 0.3419(3) 0.0337(13) Uani 1 d .
C68 C 0.3383(5) 0.2078(4) 0.3383(3) 0.0373(14) Uani 1 d .
C69 C 0.2783(5) 0.1728(4) 0.3062(3) 0.0333(13) Uani 1 d .
C70 C 0.3347(5) 0.0930(4) 0.2771(3) 0.0285(11) Uani 1 d .
C100 C 0.2290(7) 0.0739(5) 0.4982(4) 0.069(2) Uani 1 d .
H10A H 0.1739 0.0534 0.4823 0.104 Uiso 1 calc R
H10B H 0.2191 0.1363 0.4727 0.104 Uiso 1 calc R
H10C H 0.2172 0.0752 0.5487 0.104 Uiso 1 calc R
C101 C 0.3478(7) 0.0071(5) 0.4844(3) 0.0566(19) Uani 1 d .
H10D H 0.358 0.0052 0.4334 0.068 Uiso 1 calc R
H10E H 0.3561 -0.0559 0.5094 0.068 Uiso 1 calc R
C102 C 0.4407(6) 0.0323(4) 0.5073(3) 0.0487(17) Uani 1 d .
H10F H 0.4312 0.0959 0.4831 0.058 Uiso 1 calc R
H10G H 0.4311 0.0332 0.5584 0.058 Uiso 1 calc R
C110 C 0.1114(17) 0.8711(17) 0.4274(7) 0.294(15) Uani 1 d .
H11H H 0.1571 0.8414 0.4694 0.44 Uiso 1 calc R
H11I H 0.0311 0.8892 0.441 0.44 Uiso 1 calc R
H11J H 0.1267 0.9263 0.4048 0.44 Uiso 1 calc R
C111 C 0.1380(14) 0.8106(10) 0.3818(9) 0.168(7) Uani 1 d .
H11A H 0.1231 0.7549 0.4057 0.202 Uiso 1 calc R
H11B H 0.2201 0.7906 0.3706 0.202 Uiso 1 calc R
C112 C 0.0749(10) 0.8478(8) 0.3134(9) 0.144(6) Uani 1 d .
H11M H 0.0946 0.7954 0.2877 0.173 Uiso 1 calc R
H11N H -0.0069 0.8673 0.3255 0.173 Uiso 1 calc R
C113 C 0.0916(10) 0.9237(9) 0.2654(10) 0.160(7) Uani 1 d .
H11K H 0.0563 0.9816 0.285 0.192 Uiso 1 calc R
H11L H 0.1734 0.9109 0.2577 0.192 Uiso 1 calc R
C114 C 0.0407(10) 0.9334(14) 0.2001(8) 0.190(10) Uani 1 d .
H11F H -0.0372 0.9343 0.2084 0.228 Uiso 1 calc R
H11G H 0.0855 0.8818 0.175 0.228 Uiso 1 calc R
C115 C 0.0398(8) 1.0348(8) 0.1542(6) 0.103(4) Uani 1 d .
H11C H 0.0053 1.0466 0.1086 0.154 Uiso 1 calc R
H11D H 0.1176 1.0324 0.1466 0.154 Uiso 1 calc R
H11E H -0.0039 1.0847 0.1803 0.154 Uiso 1 calc R
N1 N 0.9192(3) 0.5304(3) 0.2217(2) 0.0273(9) Uani 1 d .
N2 N 1.1142(4) 0.5013(4) 0.2369(3) 0.0485(14) Uani 1 d .
N3 N 0.9820(4) 0.3702(3) 0.1741(2) 0.0269(9) Uani 1 d .
O1 O 0.7308(3) 0.3123(2) 0.19483(17) 0.0243(7) Uani 1 d .
F1 F 0.6201(2) 0.0457(2) 0.31722(15) 0.0312(7) Uani 1 d .
F2 F 0.5139(3) 0.1975(2) 0.37435(16) 0.0435(9) Uani 1 d .
F3 F 0.2845(3) 0.2859(2) 0.36611(19) 0.0534(10) Uani 1 d .
F4 F 0.1647(3) 0.2125(2) 0.30395(18) 0.0493(9) Uani 1 d .
F5 F 0.2662(2) 0.0620(2) 0.24872(16) 0.0355(7) Uani 1 d .
F6 F 0.7670(3) -0.1452(2) 0.30417(17) 0.0406(8) Uani 1 d .
F7 F 0.8207(3) -0.2676(2) 0.42127(18) 0.0523(10) Uani 1 d .
F8 F 0.6619(4) -0.3194(2) 0.50225(18) 0.0588(11) Uani 1 d .
F9 F 0.4422(3) -0.2433(2) 0.46052(18) 0.0513(10) Uani 1 d .
F10 F 0.3846(3) -0.1199(2) 0.34199(16) 0.0362(7) Uani 1 d .
F11 F 0.6984(3) -0.1972(2) 0.18830(17) 0.0365(8) Uani 1 d .
F12 F 0.8660(3) -0.1932(3) 0.09700(19) 0.0523(10) Uani 1 d .
F13 F 0.8974(3) -0.0302(3) 0.04740(18) 0.0521(10) Uani 1 d .
F14 F 0.7501(3) 0.1300(2) 0.08996(16) 0.0403(8) Uani 1 d .
F15 F 0.5793(2) 0.12825(19) 0.17678(15) 0.0293(7) Uani 1 d .
F16 F 0.3994(2) 0.07872(18) 0.12736(14) 0.0277(6) Uani 1 d .
F17 F 0.2777(3) 0.0497(2) 0.03846(16) 0.0381(8) Uani 1 d .
F18 F 0.2590(3) -0.1196(2) 0.05259(18) 0.0487(9) Uani 1 d .
F19 F 0.3712(3) -0.2593(2) 0.15674(19) 0.0473(9) Uani 1 d .
F20 F 0.4999(3) -0.23454(19) 0.24276(17) 0.0384(8) Uani 1 d .
P1 P 0.75696(11) 0.41005(9) 0.30626(7) 0.0236(3) Uani 1 d .
P2 P 0.70895(11) 0.49056(9) 0.11025(7) 0.0220(3) Uani 1 d .
Cu1 Cu 0.82173(5) 0.46207(4) 0.19955(3) 0.02384(16) Uani 1 d .

loop_
_atom_site_aniso_label
_atom_site_aniso_U_11
_atom_site_aniso_U_22
_atom_site_aniso_U_33
_atom_site_aniso_U_23
_atom_site_aniso_U_13
_atom_site_aniso_U_12
B1 0.025(3) 0.020(3) 0.022(3) -0.003(2) 0.000(2) 0.000(2)
C1 0.068(6) 0.130(8) 0.104(8) -0.070(7) 0.000(5) -0.047(6)
C2 0.046(4) 0.086(5) 0.044(4) -0.013(4) -0.003(3) -0.040(4)
C3 0.073(5) 0.053(4) 0.044(4) -0.019(3) 0.002(4) -0.036(4)
C4 0.044(3) 0.028(3) 0.044(3) -0.005(3) -0.006(3) -0.015(3)
C5 0.022(3) 0.028(3) 0.033(3) -0.002(2) -0.002(2) -0.009(2)
C6 0.025(3) 0.031(3) 0.031(3) 0.000(2) 0.001(2) -0.008(2)
C7 0.025(3) 0.044(4) 0.060(4) 0.002(3) 0.010(3) -0.008(3)
C8 0.039(4) 0.040(4) 0.058(4) -0.009(3) 0.016(3) 0.007(3)
C9 0.053(4) 0.037(4) 0.061(4) -0.010(3) 0.015(3) -0.009(3)
C10 0.048(4) 0.027(3) 0.034(3) -0.003(2) 0.010(3) -0.006(3)
C11 0.026(3) 0.027(3) 0.026(3) -0.003(2) 0.005(2) -0.010(2)
C12 0.025(3) 0.038(3) 0.034(3) -0.013(2) 0.001(2) -0.007(2)
C13 0.041(3) 0.049(4) 0.038(3) -0.020(3) -0.004(3) -0.011(3)
C14 0.042(3) 0.040(3) 0.039(3) -0.004(3) -0.009(3) -0.014(3)
C15 0.026(3) 0.046(4) 0.049(4) -0.014(3) -0.011(3) -0.002(3)
C16 0.030(3) 0.036(3) 0.029(3) -0.008(2) 0.002(2) -0.005(2)
C17 0.022(2) 0.025(3) 0.028(3) -0.003(2) 0.002(2) -0.008(2)
C18 0.032(3) 0.029(3) 0.034(3) 0.001(2) 0.003(2) -0.007(2)
C19 0.029(3) 0.032(3) 0.065(4) 0.008(3) 0.009(3) 0.000(3)
C20 0.029(3) 0.048(4) 0.050(4) -0.005(3) 0.012(3) -0.010(3)
C21 0.038(3) 0.043(4) 0.050(4) 0.010(3) 0.010(3) -0.015(3)
C22 0.028(3) 0.026(3) 0.041(3) 0.003(2) 0.003(2) -0.008(2)
C23 0.024(3) 0.022(2) 0.028(3) 0.000(2) -0.002(2) -0.004(2)
C24 0.021(2) 0.025(2) 0.023(2) 0.002(2) -0.004(2) -0.009(2)
C25 0.031(3) 0.026(3) 0.040(3) -0.004(2) -0.006(2) -0.011(2)
C26 0.038(3) 0.026(3) 0.045(3) 0.004(2) -0.010(3) -0.011(2)
C27 0.042(3) 0.027(3) 0.036(3) 0.006(2) -0.009(3) -0.006(3)
C28 0.040(3) 0.028(3) 0.026(3) 0.002(2) -0.005(2) -0.011(2)
C29 0.019(2) 0.025(2) 0.023(2) -0.002(2) -0.005(2) -0.007(2)
C30 0.027(3) 0.031(3) 0.037(3) -0.001(2) -0.003(2) -0.019(2)
C31 0.028(3) 0.043(3) 0.035(3) 0.006(3) -0.003(2) -0.021(3)
C32 0.017(2) 0.043(3) 0.037(3) 0.004(3) -0.004(2) -0.011(2)
C33 0.024(3) 0.023(2) 0.030(3) 0.000(2) -0.003(2) -0.008(2)
C34 0.020(2) 0.022(2) 0.025(2) -0.003(2) -0.002(2) -0.006(2)
C35 0.027(3) 0.021(2) 0.026(3) -0.002(2) -0.005(2) -0.002(2)
C36 0.031(3) 0.031(3) 0.032(3) -0.007(2) -0.006(2) -0.008(2)
C37 0.049(4) 0.028(3) 0.037(3) -0.012(2) -0.007(3) -0.005(3)
C38 0.041(3) 0.044(4) 0.032(3) -0.008(3) 0.001(3) 0.001(3)
C39 0.032(3) 0.047(4) 0.033(3) -0.007(3) 0.005(3) -0.006(3)
C40 0.030(3) 0.035(3) 0.029(3) -0.003(2) 0.003(2) -0.015(2)
C41 0.023(2) 0.020(2) 0.026(3) -0.002(2) -0.001(2) -0.006(2)
C42 0.030(3) 0.025(3) 0.030(3) -0.004(2) -0.001(2) -0.014(2)
C43 0.029(3) 0.027(3) 0.029(3) 0.003(2) -0.003(2) -0.011(2)
C44 0.030(3) 0.024(3) 0.031(3) 0.003(2) 0.004(2) -0.006(2)
C45 0.044(3) 0.025(3) 0.033(3) -0.006(2) 0.006(3) -0.013(2)
C46 0.033(3) 0.024(3) 0.027(3) -0.004(2) 0.000(2) -0.010(2)
C47 0.022(2) 0.023(2) 0.019(2) -0.0025(19) -0.006(2) -0.004(2)
C48 0.029(3) 0.027(3) 0.026(3) -0.006(2) -0.004(2) -0.005(2)
C49 0.025(3) 0.045(3) 0.034(3) -0.015(3) -0.001(2) 0.000(3)
C50 0.022(3) 0.059(4) 0.027(3) -0.010(3) 0.000(2) -0.016(3)
C51 0.033(3) 0.040(3) 0.022(3) -0.002(2) -0.004(2) -0.019(3)
C52 0.028(3) 0.031(3) 0.019(2) -0.005(2) -0.002(2) -0.010(2)
C53 0.025(3) 0.021(2) 0.028(3) -0.003(2) -0.001(2) -0.006(2)
C54 0.035(3) 0.022(2) 0.022(2) -0.005(2) 0.003(2) -0.013(2)
C55 0.028(3) 0.026(3) 0.025(3) -0.001(2) -0.006(2) -0.005(2)
C56 0.037(3) 0.036(3) 0.031(3) -0.008(2) -0.009(2) -0.018(3)
C57 0.042(3) 0.028(3) 0.037(3) -0.010(2) -0.003(3) -0.015(3)
C58 0.039(3) 0.023(3) 0.026(3) 0.003(2) -0.006(2) -0.008(2)
C59 0.031(3) 0.023(2) 0.029(3) -0.002(2) -0.001(2) -0.012(2)
C60 0.039(3) 0.029(3) 0.027(3) 0.000(2) -0.008(2) -0.005(2)
C61 0.037(3) 0.035(3) 0.037(3) -0.005(3) -0.016(3) -0.004(3)
C62 0.062(4) 0.026(3) 0.026(3) 0.007(2) -0.007(3) -0.013(3)
C63 0.050(4) 0.026(3) 0.033(3) 0.001(2) -0.001(3) -0.018(3)
C64 0.034(3) 0.028(3) 0.029(3) -0.005(2) -0.002(2) -0.013(2)
C65 0.028(3) 0.023(2) 0.021(2) 0.0005(19) 0.001(2) -0.011(2)
C66 0.030(3) 0.027(3) 0.015(2) -0.0006(19) 0.004(2) -0.011(2)
C67 0.052(4) 0.031(3) 0.023(3) -0.003(2) 0.000(3) -0.021(3)
C68 0.054(4) 0.022(3) 0.029(3) -0.008(2) 0.011(3) -0.009(3)
C69 0.036(3) 0.029(3) 0.026(3) -0.006(2) 0.003(2) -0.002(2)
C70 0.035(3) 0.027(3) 0.022(3) -0.007(2) -0.002(2) -0.009(2)
C100 0.093(6) 0.053(4) 0.053(5) -0.005(4) 0.011(4) -0.023(4)
C101 0.093(6) 0.040(4) 0.034(3) -0.004(3) 0.005(4) -0.024(4)
C102 0.086(5) 0.040(4) 0.022(3) -0.004(3) 0.008(3) -0.029(4)
C110 0.26(2) 0.42(3) 0.080(10) -0.119(16) -0.050(12) 0.06(2)
C111 0.181(16) 0.136(13) 0.189(17) -0.046(12) -0.059(14) -0.037(12)
C112 0.098(9) 0.067(7) 0.262(19) -0.007(10) -0.061(11) -0.022(7)
C113 0.087(9) 0.109(10) 0.30(2) -0.097(13) 0.065(12) -0.035(8)
C114 0.081(9) 0.39(3) 0.162(14) -0.132(17) -0.017(9) -0.113(13)
C115 0.065(6) 0.160(11) 0.113(9) -0.047(8) 0.028(6) -0.072(7)
N1 0.024(2) 0.029(2) 0.030(2) -0.0080(19) -0.0018(19) -0.0097(19)
N2 0.039(3) 0.065(4) 0.048(3) -0.009(3) -0.002(3) -0.026(3)
N3 0.029(2) 0.024(2) 0.023(2) -0.0030(17) 0.0011(18) -0.0057(18)
O1 0.0229(17) 0.0233(17) 0.0247(18) 0.0012(14) -0.0045(15) -0.0080(14)
F1 0.0347(17) 0.0356(17) 0.0281(16) -0.0058(13) -0.0003(13) -0.0183(14)
F2 0.075(2) 0.0402(19) 0.0275(17) -0.0110(14) 0.0049(17) -0.0339(18)
F3 0.073(3) 0.0343(19) 0.046(2) -0.0252(17) 0.0143(19) -0.0084(18)
F4 0.0343(19) 0.046(2) 0.047(2) -0.0126(17) 0.0086(16) 0.0083(16)
F5 0.0274(16) 0.0402(18) 0.0358(18) -0.0116(15) 0.0006(14) -0.0074(14)
F6 0.0298(17) 0.049(2) 0.0357(18) -0.0017(16) -0.0054(14) -0.0089(15)
F7 0.049(2) 0.046(2) 0.043(2) -0.0016(17) -0.0216(18) 0.0049(17)
F8 0.096(3) 0.037(2) 0.034(2) 0.0130(16) -0.022(2) -0.018(2)
F9 0.077(3) 0.047(2) 0.0359(19) 0.0058(16) 0.0025(18) -0.036(2)
F10 0.0368(18) 0.0397(18) 0.0316(17) 0.0001(14) 0.0021(14) -0.0175(15)
F11 0.0384(18) 0.0244(16) 0.0405(18) -0.0084(14) -0.0067(15) -0.0021(14)
F12 0.0336(19) 0.054(2) 0.054(2) -0.0249(19) 0.0070(17) 0.0057(17)
F13 0.0314(18) 0.091(3) 0.0363(19) -0.0182(19) 0.0128(15) -0.0253(19)
F14 0.047(2) 0.051(2) 0.0314(17) -0.0016(15) 0.0041(15) -0.0314(17)
F15 0.0362(17) 0.0244(15) 0.0266(15) -0.0033(12) 0.0015(13) -0.0115(13)
F16 0.0353(16) 0.0219(14) 0.0251(15) -0.0003(12) -0.0037(13) -0.0110(13)
F17 0.0428(19) 0.0365(18) 0.0299(17) 0.0000(14) -0.0132(15) -0.0091(15)
F18 0.065(2) 0.045(2) 0.045(2) -0.0112(17) -0.0195(19) -0.0237(19)
F19 0.071(3) 0.0284(17) 0.050(2) -0.0065(15) -0.0123(19) -0.0240(17)
F20 0.049(2) 0.0205(15) 0.0423(19) 0.0105(14) -0.0174(16) -0.0134(14)
P1 0.0228(6) 0.0239(6) 0.0233(6) -0.0028(5) 0.0007(5) -0.0087(5)
P2 0.0214(6) 0.0221(6) 0.0221(6) -0.0015(5) -0.0013(5) -0.0086(5)
Cu1 0.0230(3) 0.0250(3) 0.0247(3) -0.0033(2) 0.0003(2) -0.0110(3)

loop_
_atom_type_symbol
_atom_type_description
_atom_type_scat_dispersion_real
_atom_type_scat_dispersion_imag
_atom_type_scat_source
B B 0.0013 0.0007 'International Tables Vol C Tables 4.2.6.8 and 6.1.1.4'
H H 0 0 'International Tables Vol C Tables 4.2.6.8 and 6.1.1.4'
C C 0.0033 0.0016 'International Tables Vol C Tables 4.2.6.8 and 6.1.1.4'
N N 0.0061 0.0033 'International Tables Vol C Tables 4.2.6.8 and 6.1.1.4'
O O 0.0106 0.006 'International Tables Vol C Tables 4.2.6.8 and 6.1.1.4'
F F 0.0171 0.0103 'International Tables Vol C Tables 4.2.6.8 and 6.1.1.4'
P P 0.1023 0.0942 'International Tables Vol C Tables 4.2.6.8 and 6.1.1.4'
Cu Cu 0.3201 1.2651 'International Tables Vol C Tables 4.2.6.8 and 6.1.1.4'

loop_
_geom_angle_atom_site_label_1
_geom_angle_atom_site_label_2
_geom_angle_atom_site_label_3
_geom_angle
_geom_angle_site_symmetry_1
C59 B1 C53 113.4(4) .
C59 B1 C47 113.2(4) .
C53 B1 C47 102.5(4) .
C59 B1 C65 102.9(4) .
C53 B1 C65 112.3(4) .
C47 B1 C65 112.9(4) .
C2 C1 H1A 109.5 .
C2 C1 H1B 109.5 .
H1A C1 H1B 109.5 .
C2 C1 H1C 109.5 .
H1A C1 H1C 109.5 .
H1B C1 H1C 109.5 .
N2 C2 C3 122.4(6) .
N2 C2 C1 113.8(6) .
C3 C2 C1 123.8(7) .
C2 C3 C4 117.6(6) .
C2 C3 H3 121.2 .
C4 C3 H3 121.2 .
N1 C4 C3 120.9(6) .
N1 C4 H4 119.6 .
C3 C4 H4 119.6 .
N2 C5 N1 126.4(5) .
N2 C5 C6 117.4(5) .
N1 C5 C6 116.2(5) .
N3 C6 C7 120.6(5) .
N3 C6 C5 115.9(4) .
C7 C6 C5 123.4(5) .
C8 C7 C6 118.1(6) .
C8 C7 H7 121 .
C6 C7 H7 121 .
C9 C8 C7 119.8(6) .
C9 C8 H8 120.1 .
C7 C8 H8 120.1 .
C10 C9 C8 119.8(6) .
C10 C9 H9 120.1 .
C8 C9 H9 120.1 .
C9 C10 N3 121.8(6) .
C9 C10 H10 119.1 .
N3 C10 H10 119.1 .
C12 C11 C16 118.3(5) .
C12 C11 P1 123.6(4) .
C16 C11 P1 118.0(4) .
C11 C12 C13 121.3(5) .
C11 C12 H12 119.4 .
C13 C12 H12 119.4 .
C14 C13 C12 119.5(5) .
C14 C13 H13 120.3 .
C12 C13 H13 120.3 .
C13 C14 C15 120.3(6) .
C13 C14 H14 119.9 .
C15 C14 H14 119.9 .
C14 C15 C16 120.2(5) .
C14 C15 H15 119.9 .
C16 C15 H15 119.9 .
C15 C16 C11 120.4(5) .
C15 C16 H16 119.8 .
C11 C16 H16 119.8 .
C18 C17 C22 118.9(5) .
C18 C17 P1 118.6(4) .
C22 C17 P1 122.0(4) .
C17 C18 C19 120.2(5) .
C17 C18 H18 119.9 .
C19 C18 H18 119.9 .
C20 C19 C18 120.7(5) .
C20 C19 H19 119.7 .
C18 C19 H19 119.7 .
C19 C20 C21 119.5(6) .
C19 C20 H20 120.2 .
C21 C20 H20 120.2 .
C20 C21 C22 120.2(5) .
C20 C21 H21 119.9 .
C22 C21 H21 119.9 .
C21 C22 C17 120.2(5) .
C21 C22 H22 119.9 .
C17 C22 H22 119.9 .
C24 C23 C28 117.4(5) .
C24 C23 P1 119.5(4) .
C28 C23 P1 123.0(4) .
C25 C24 C23 121.9(5) .
C25 C24 O1 118.4(5) .
C23 C24 O1 119.6(4) .
C26 C25 C24 120.4(5) .
C26 C25 H25 119.8 .
C24 C25 H25 119.8 .
C25 C26 C27 119.2(5) .
C25 C26 H26 120.4 .
C27 C26 H26 120.4 .
C26 C27 C28 120.9(5) .
C26 C27 H27 119.5 .
C28 C27 H27 119.5 .
C27 C28 C23 120.2(5) .
C27 C28 H28 119.9 .
C23 C28 H28 119.9 .
C30 C29 O1 122.1(4) .
C30 C29 C34 122.1(4) .
O1 C29 C34 115.8(4) .
C31 C30 C29 119.1(5) .
C31 C30 H30 120.4 .
C29 C30 H30 120.4 .
C32 C31 C30 120.4(5) .
C32 C31 H31 119.8 .
C30 C31 H31 119.8 .
C31 C32 C33 120.7(5) .
C31 C32 H32 119.7 .
C33 C32 H32 119.7 .
C32 C33 C34 120.1(5) .
C32 C33 H33 119.9 .
C34 C33 H33 119.9 .
C29 C34 C33 117.6(4) .
C29 C34 P2 117.9(3) .
C33 C34 P2 123.9(4) .
C36 C35 C40 118.8(5) .
C36 C35 P2 123.7(4) .
C40 C35 P2 117.6(4) .
C35 C36 C37 120.5(5) .
C35 C36 H36 119.8 .
C37 C36 H36 119.8 .
C38 C37 C36 119.8(6) .
C38 C37 H37 120.1 .
C36 C37 H37 120.1 .
C39 C38 C37 119.6(6) .
C39 C38 H38 120.2 .
C37 C38 H38 120.2 .
C40 C39 C38 120.8(6) .
C40 C39 H39 119.6 .
C38 C39 H39 119.6 .
C39 C40 C35 120.5(5) .
C39 C40 H40 119.8 .
C35 C40 H40 119.8 .
C42 C41 C46 119.5(4) .
C42 C41 P2 121.0(4) .
C46 C41 P2 119.5(4) .
C43 C42 C41 120.3(5) .
C43 C42 H42 119.8 .
C41 C42 H42 119.8 .
C42 C43 C44 119.8(5) .
C42 C43 H43 120.1 .
C44 C43 H43 120.1 .
C45 C44 C43 119.9(5) .
C45 C44 H44 120 .
C43 C44 H44 120 .
C44 C45 C46 120.4(5) .
C44 C45 H45 119.8 .
C46 C45 H45 119.8 .
C45 C46 C41 120.0(5) .
C45 C46 H46 120 .
C41 C46 H46 120 .
C48 C47 C52 113.1(5) .
C48 C47 B1 118.3(4) .
C52 C47 B1 128.5(4) .
F11 C48 C49 115.9(5) .
F11 C48 C47 119.5(5) .
C49 C48 C47 124.6(5) .
F12 C49 C48 120.1(6) .
F12 C49 C50 119.6(5) .
C48 C49 C50 120.3(5) .
F13 C50 C51 121.8(6) .
F13 C50 C49 120.7(5) .
C51 C50 C49 117.5(5) .
F14 C51 C50 119.9(5) .
F14 C51 C52 119.7(5) .
C50 C51 C52 120.4(5) .
F15 C52 C47 121.1(4) .
F15 C52 C51 114.9(5) .
C47 C52 C51 123.9(5) .
C58 C53 C54 113.4(5) .
C58 C53 B1 127.9(5) .
C54 C53 B1 118.6(4) .
F16 C54 C55 115.6(4) .
F16 C54 C53 119.8(4) .
C55 C54 C53 124.6(5) .
F17 C55 C54 120.5(5) .
F17 C55 C56 119.8(5) .
C54 C55 C56 119.7(5) .
F18 C56 C57 120.9(5) .
F18 C56 C55 120.9(5) .
C57 C56 C55 118.2(5) .
F19 C57 C56 119.7(5) .
F19 C57 C58 120.1(5) .
C56 C57 C58 120.2(5) .
F20 C58 C53 121.3(5) .
F20 C58 C57 114.8(5) .
C53 C58 C57 123.9(5) .
C64 C59 C60 113.0(5) .
C64 C59 B1 119.7(5) .
C60 C59 B1 127.2(5) .
F6 C60 C61 115.1(5) .
F6 C60 C59 121.0(5) .
C61 C60 C59 123.9(6) .
F7 C61 C62 119.3(5) .
F7 C61 C60 120.1(6) .
C62 C61 C60 120.6(5) .
F8 C62 C61 120.9(6) .
F8 C62 C63 120.4(6) .
C61 C62 C63 118.7(5) .
F9 C63 C62 120.3(5) .
F9 C63 C64 120.9(5) .
C62 C63 C64 118.8(5) .
F10 C64 C59 119.5(5) .
F10 C64 C63 115.5(5) .
C59 C64 C63 125.0(5) .
C70 C65 C66 113.1(5) .
C70 C65 B1 128.1(5) .
C66 C65 B1 118.7(4) .
F1 C66 C67 116.1(5) .
F1 C66 C65 119.2(4) .
C67 C66 C65 124.7(5) .
F2 C67 C66 121.1(5) .
F2 C67 C68 119.6(5) .
C66 C67 C68 119.4(5) .
F3 C68 C69 120.1(5) .
F3 C68 C67 120.6(5) .
C69 C68 C67 119.3(5) .
F4 C69 C68 121.0(5) .
F4 C69 C70 119.4(5) .
C68 C69 C70 119.6(5) .
F5 C70 C65 121.4(4) .
F5 C70 C69 114.7(5) .
C65 C70 C69 123.9(5) .
C101 C100 H10A 109.5 .
C101 C100 H10B 109.5 .
H10A C100 H10B 109.5 .
C101 C100 H10C 109.5 .
H10A C100 H10C 109.5 .
H10B C100 H10C 109.5 .
C100 C101 C102 114.0(6) .
C100 C101 H10D 108.7 .
C102 C101 H10D 108.7 .
C100 C101 H10E 108.7 .
C102 C101 H10E 108.7 .
H10D C101 H10E 107.6 .
C102 C102 C101 114.7(7) 2_656
C102 C102 H10F 108.6 2_656
C101 C102 H10F 108.6 .
C102 C102 H10G 108.6 2_656
C101 C102 H10G 108.6 .
H10F C102 H10G 107.6 .
C111 C110 H11H 109.5 .
C111 C110 H11I 109.5 .
H11H C110 H11I 109.5 .
C111 C110 H11J 109.5 .
H11H C110 H11J 109.5 .
H11I C110 H11J 109.5 .
C110 C111 C112 115.4(14) .
C110 C111 H11A 108.4 .
C112 C111 H11A 108.4 .
C110 C111 H11B 108.4 .
C112 C111 H11B 108.4 .
H11A C111 H11B 107.5 .
C113 C112 C111 119.3(13) .
C113 C112 H11M 107.5 .
C111 C112 H11M 107.5 .
C113 C112 H11N 107.5 .
C111 C112 H11N 107.5 .
H11M C112 H11N 107 .
C114 C113 C112 108.0(13) .
C114 C113 H11K 110.1 .
C112 C113 H11K 110.1 .
C114 C113 H11L 110.1 .
C112 C113 H11L 110.1 .
H11K C113 H11L 108.4 .
C113 C114 C115 104.7(12) .
C113 C114 H11F 110.8 .
C115 C114 H11F 110.8 .
C113 C114 H11G 110.8 .
C115 C114 H11G 110.8 .
H11F C114 H11G 108.9 .
C114 C115 H11C 109.5 .
C114 C115 H11D 109.5 .
H11C C115 H11D 109.5 .
C114 C115 H11E 109.5 .
H11C C115 H11E 109.5 .
H11D C115 H11E 109.5 .
C4 N1 C5 117.1(5) .
C4 N1 Cu1 128.2(4) .
C5 N1 Cu1 113.3(3) .
C5 N2 C2 115.7(5) .
C6 N3 C10 119.8(5) .
C6 N3 Cu1 112.6(3) .
C10 N3 Cu1 126.6(4) .
C29 O1 C24 116.8(4) .
C17 P1 C11 101.6(2) .
C17 P1 C23 104.3(2) .
C11 P1 C23 102.5(2) .
C17 P1 Cu1 121.88(17) .
C11 P1 Cu1 113.11(17) .
C23 P1 Cu1 111.36(17) .
C34 P2 C41 103.9(2) .
C34 P2 C35 104.8(2) .
C41 P2 C35 101.6(2) .
C34 P2 Cu1 108.26(16) .
C41 P2 Cu1 122.23(17) .
C35 P2 Cu1 114.33(17) .
N1 Cu1 N3 80.24(17) .
N1 Cu1 P2 131.64(13) .
N3 Cu1 P2 107.88(12) .
N1 Cu1 P1 104.62(13) .
N3 Cu1 P1 111.87(12) .
P2 Cu1 P1 114.88(6) .

loop_
_geom_bond_atom_site_label_1
_geom_bond_atom_site_label_2
_geom_bond_distance
_geom_bond_site_symmetry_2
B1 C59 1.651(7) .
B1 C53 1.657(8) .
B1 C47 1.658(7) .
B1 C65 1.665(7) .
C1 C2 1.512(9) .
C1 H1A 0.98 .
C1 H1B 0.98 .
C1 H1C 0.98 .
C2 N2 1.344(9) .
C2 C3 1.388(9) .
C3 C4 1.396(8) .
C3 H3 0.95 .
C4 N1 1.339(7) .
C4 H4 0.95 .
C5 N2 1.343(7) .
C5 N1 1.346(6) .
C5 C6 1.477(7) .
C6 N3 1.340(7) .
C6 C7 1.405(7) .
C7 C8 1.397(9) .
C7 H7 0.95 .
C8 C9 1.364(9) .
C8 H8 0.95 .
C9 C10 1.352(8) .
C9 H9 0.95 .
C10 N3 1.358(7) .
C10 H10 0.95 .
C11 C12 1.382(7) .
C11 C16 1.408(7) .
C11 P1 1.826(5) .
C12 C13 1.399(8) .
C12 H12 0.95 .
C13 C14 1.378(8) .
C13 H13 0.95 .
C14 C15 1.384(8) .
C14 H14 0.95 .
C15 C16 1.386(8) .
C15 H15 0.95 .
C16 H16 0.95 .
C17 C18 1.383(7) .
C17 C22 1.398(7) .
C17 P1 1.816(5) .
C18 C19 1.401(7) .
C18 H18 0.95 .
C19 C20 1.367(8) .
C19 H19 0.95 .
C20 C21 1.391(8) .
C20 H20 0.95 .
C21 C22 1.392(8) .
C21 H21 0.95 .
C22 H22 0.95 .
C23 C24 1.397(7) .
C23 C28 1.407(7) .
C23 P1 1.827(5) .
C24 C25 1.386(7) .
C24 O1 1.402(5) .
C25 C26 1.374(7) .
C25 H25 0.95 .
C26 C27 1.389(8) .
C26 H26 0.95 .
C27 C28 1.398(7) .
C27 H27 0.95 .
C28 H28 0.95 .
C29 C30 1.386(7) .
C29 O1 1.395(5) .
C29 C34 1.403(6) .
C30 C31 1.383(7) .
C30 H30 0.95 .
C31 C32 1.375(7) .
C31 H31 0.95 .
C32 C33 1.399(7) .
C32 H32 0.95 .
C33 C34 1.404(6) .
C33 H33 0.95 .
C34 P2 1.825(5) .
C35 C36 1.383(7) .
C35 C40 1.404(7) .
C35 P2 1.832(5) .
C36 C37 1.402(7) .
C36 H36 0.95 .
C37 C38 1.391(9) .
C37 H37 0.95 .
C38 C39 1.377(9) .
C38 H38 0.95 .
C39 C40 1.376(7) .
C39 H39 0.95 .
C40 H40 0.95 .
C41 C42 1.390(7) .
C41 C46 1.396(7) .
C41 P2 1.828(5) .
C42 C43 1.387(7) .
C42 H42 0.95 .
C43 C44 1.393(7) .
C43 H43 0.95 .
C44 C45 1.381(8) .
C44 H44 0.95 .
C45 C46 1.383(7) .
C45 H45 0.95 .
C46 H46 0.95 .
C47 C48 1.383(7) .
C47 C52 1.389(7) .
C48 F11 1.363(6) .
C48 C49 1.377(8) .
C49 F12 1.368(6) .
C49 C50 1.383(8) .
C50 F13 1.332(6) .
C50 C51 1.370(8) .
C51 F14 1.352(6) .
C51 C52 1.392(7) .
C52 F15 1.354(5) .
C53 C58 1.379(7) .
C53 C54 1.381(7) .
C54 F16 1.363(5) .
C54 C55 1.373(7) .
C55 F17 1.357(6) .
C55 C56 1.380(7) .
C56 F18 1.339(6) .
C56 C57 1.364(8) .
C57 F19 1.357(6) .
C57 C58 1.386(8) .
C58 F20 1.363(6) .
C59 C64 1.385(7) .
C59 C60 1.397(7) .
C60 F6 1.362(6) .
C60 C61 1.375(7) .
C61 F7 1.356(6) .
C61 C62 1.370(8) .
C62 F8 1.347(6) .
C62 C63 1.381(8) .
C63 F9 1.345(6) .
C63 C64 1.390(7) .
C64 F10 1.357(6) .
C65 C70 1.380(7) .
C65 C66 1.395(7) .
C66 F1 1.361(6) .
C66 C67 1.368(7) .
C67 F2 1.359(6) .
C67 C68 1.373(8) .
C68 F3 1.355(6) .
C68 C69 1.358(8) .
C69 F4 1.349(6) .
C69 C70 1.395(7) .
C70 F5 1.361(6) .
C100 C101 1.519(10) .
C100 H10A 0.98 .
C100 H10B 0.98 .
C100 H10C 0.98 .
C101 C102 1.522(9) .
C101 H10D 0.99 .
C101 H10E 0.99 .
C102 C102 1.509(13) 2_656
C102 H10F 0.99 .
C102 H10G 0.99 .
C110 C111 1.359(18) .
C110 H11H 0.98 .
C110 H11I 0.98 .
C110 H11J 0.98 .
C111 C112 1.518(17) .
C111 H11A 0.99 .
C111 H11B 0.99 .
C112 C113 1.441(17) .
C112 H11M 0.99 .
C112 H11N 0.99 .
C113 C114 1.437(18) .
C113 H11K 0.99 .
C113 H11L 0.99 .
C114 C115 1.672(19) .
C114 H11F 0.99 .
C114 H11G 0.99 .
C115 H11C 0.98 .
C115 H11D 0.98 .
C115 H11E 0.98 .
N1 Cu1 2.062(4) .
N3 Cu1 2.092(4) .
P1 Cu1 2.2731(15) .
P2 Cu1 2.2336(15) .
